data_4501201
loop_
_publ_author_name
'Adelani, Pius O.'
'Albrecht-Schmitt, Thomas E.'

_publ_section_title
;
 Syntheses of Uranyl Diphosphonate Compounds Using Encapsulated Cations as
 Structure Directing Agents
;
_journal_issue 9
_journal_name_full 'Crystal Growth &amp; Design'
_journal_page_first 4227
_journal_paper_doi 10.1021/cg200872a
_journal_volume 11
_journal_year 2011
_chemical_formula_moiety 'C22 H28 F O26 P4 U2'
_chemical_formula_sum 'C22 H28 F O26 P4 U2'
_chemical_formula_weight 1327.38
_chemical_name_systematic
; 
 ? 
;
_space_group_IT_number 2
_symmetry_cell_setting triclinic
_symmetry_space_group_name_Hall '-P 1'
_symmetry_space_group_name_H-M 'P -1'
_atom_sites_solution_hydrogens geom
_atom_sites_solution_primary direct
_atom_sites_solution_secondary difmap
_audit_creation_method SHELXL-97
_cell_angle_alpha 74.492(2)
_cell_angle_beta 84.033(2)
_cell_angle_gamma 87.646(2)
_cell_formula_units_Z 2
_cell_length_a 10.1004(16)
_cell_length_b 10.6811(17)
_cell_length_c 19.156(3)
_cell_measurement_reflns_used 1633
_cell_measurement_temperature 100(2)
_cell_measurement_theta_max 20.10
_cell_measurement_theta_min 2.22
_cell_volume 1980.4(5)
_computing_cell_refinement 'Bruker SAINT'
_computing_data_collection 'Bruker APEX2'
_computing_data_reduction 'Bruker SAINT'
_computing_molecular_graphics 'Bruker SHELXTL'
_computing_publication_material 'Bruker SHELXTL'
_computing_structure_refinement 'SHELXL-97 (Sheldrick, 1997)'
_computing_structure_solution 'SHELXS-97 (Sheldrick, 1990)'
_diffrn_ambient_temperature 100(2)
_diffrn_measured_fraction_theta_full 0.994
_diffrn_measured_fraction_theta_max 0.994
_diffrn_measurement_device_type 'Bruker APEX-II CCD'
_diffrn_measurement_method '\f and \w scans'
_diffrn_radiation_monochromator graphite
_diffrn_radiation_source 'fine-focus sealed tube'
_diffrn_radiation_type MoK\a
_diffrn_radiation_wavelength 0.71073
_diffrn_reflns_av_R_equivalents 0.1209
_diffrn_reflns_av_sigmaI/netI 0.1637
_diffrn_reflns_limit_h_max 12
_diffrn_reflns_limit_h_min -12
_diffrn_reflns_limit_k_max 13
_diffrn_reflns_limit_k_min -13
_diffrn_reflns_limit_l_max 23
_diffrn_reflns_limit_l_min -23
_diffrn_reflns_number 21638
_diffrn_reflns_theta_full 26.33
_diffrn_reflns_theta_max 26.33
_diffrn_reflns_theta_min 1.11
_diffrn_standards_number 0
_exptl_absorpt_coefficient_mu 8.423
_exptl_absorpt_correction_T_max 0.8841
_exptl_absorpt_correction_T_min 0.4549
_exptl_absorpt_correction_type multi-scan
_exptl_absorpt_process_details SHELXPREP
_exptl_crystal_colour yellow
_exptl_crystal_density_diffrn 2.226
_exptl_crystal_density_method 'not measured'
_exptl_crystal_description needle
_exptl_crystal_F_000 1242
_exptl_crystal_size_max 0.11
_exptl_crystal_size_mid 0.02
_exptl_crystal_size_min 0.02
_refine_diff_density_max 1.446
_refine_diff_density_min -1.605
_refine_diff_density_rms 0.327
_refine_ls_extinction_method none
_refine_ls_goodness_of_fit_ref 0.959
_refine_ls_hydrogen_treatment constr
_refine_ls_matrix_type full
_refine_ls_number_parameters 496
_refine_ls_number_reflns 8028
_refine_ls_number_restraints 84
_refine_ls_restrained_S_all 0.956
_refine_ls_R_factor_all 0.1234
_refine_ls_R_factor_gt 0.0552
_refine_ls_shift/su_max 0.000
_refine_ls_shift/su_mean 0.000
_refine_ls_structure_factor_coef Fsqd
_refine_ls_weighting_details 'calc w=1/[\s^2^(Fo^2^)+(0.0230P)^2^+0.0000P] where P=(Fo^2^+2Fc^2^)/3'
_refine_ls_weighting_scheme calc
_refine_ls_wR_factor_gt 0.0861
_refine_ls_wR_factor_ref 0.1063
_reflns_number_gt 4702
_reflns_number_total 8028
_reflns_threshold_expression >2sigma(I)
_cod_data_source_file cg200872a_si_001.cif
_cod_data_source_block p-1
_cod_database_code 4501201

loop_
_symmetry_equiv_pos_as_xyz
'x, y, z'
'-x, -y, -z'

loop_
_atom_site_label
_atom_site_type_symbol
_atom_site_fract_x
_atom_site_fract_y
_atom_site_fract_z
_atom_site_U_iso_or_equiv
_atom_site_adp_type
_atom_site_occupancy
_atom_site_symmetry_multiplicity
_atom_site_calc_flag
_atom_site_refinement_flags
U1 U 0.71602(5) 0.06110(5) 0.21946(3) 0.01019(14) Uani 1 1 d .
U2 U 1.29958(5) 0.06432(5) 0.20588(3) 0.01007(14) Uani 1 1 d .
P1 P 0.4805(3) -0.1173(3) 0.36430(19) 0.0126(8) Uani 1 1 d .
P2 P 0.9944(3) -0.0087(3) 0.33493(18) 0.0121(8) Uani 1 1 d .
P3 P 1.0092(3) 0.2129(3) 0.10570(18) 0.0114(8) Uani 1 1 d .
P4 P 1.5430(3) 0.1920(3) 0.05273(17) 0.0093(7) Uani 1 1 d .
F1 F 1.5177(7) -0.0203(6) 0.1982(4) 0.0140(17) Uani 1 1 d .
O1 O 0.8010(8) -0.0649(8) 0.1882(4) 0.011(2) Uani 1 1 d .
O2 O 0.6310(8) 0.1858(8) 0.2527(4) 0.013(2) Uani 1 1 d .
O3 O 1.2481(8) -0.0782(8) 0.1874(4) 0.011(2) Uani 1 1 d U
O4 O 1.3476(8) 0.2099(8) 0.2242(4) 0.015(2) Uani 1 1 d .
O5 O 0.6174(8) -0.1025(8) 0.3236(4) 0.013(2) Uani 1 1 d U
O6 O 0.4519(8) -0.2668(8) 0.3956(4) 0.016(2) Uani 1 1 d U
O7 O 0.3671(8) -0.0502(8) 0.3237(5) 0.013(2) Uani 1 1 d .
O8 O 0.8586(8) 0.0399(8) 0.3103(4) 0.013(2) Uani 1 1 d .
O9 O 1.1126(8) 0.0660(8) 0.2906(4) 0.0104(19) Uani 1 1 d U
O10 O 1.0141(8) -0.1587(8) 0.3370(5) 0.015(2) Uani 1 1 d .
O11 O 0.8914(7) 0.2035(8) 0.1626(4) 0.0100(19) Uani 1 1 d .
O12 O 1.1430(8) 0.1917(8) 0.1345(4) 0.013(2) Uani 1 1 d U
O13 O 0.9925(8) 0.1131(8) 0.0581(5) 0.019(2) Uani 1 1 d .
O14 O 1.4082(8) 0.1343(8) 0.0865(4) 0.012(2) Uani 1 1 d .
O15 O 1.5892(8) 0.1421(8) -0.0173(5) 0.017(2) Uani 1 1 d .
O16 O 1.6561(8) 0.1620(8) 0.1010(4) 0.015(2) Uani 1 1 d .
O17 O 0.7984(9) -0.5074(9) 0.2971(5) 0.026(3) Uani 1 1 d .
O18 O 0.9642(9) -0.6655(9) 0.3933(5) 0.024(2) Uani 1 1 d .
O19 O 1.2039(9) -0.5398(8) 0.3504(5) 0.024(2) Uani 1 1 d .
O20 O 1.2378(10) -0.4513(9) 0.1941(5) 0.029(3) Uani 1 1 d .
O21 O 0.9666(9) -0.4089(9) 0.1678(5) 0.022(2) Uani 1 1 d .
O1W O 1.0533(10) 0.3443(10) 0.2478(5) 0.041(3) Uani 1 1 d .
O2W O 1.2043(9) -0.3291(9) 0.4060(5) 0.025(2) Uani 1 1 d .
O3W O 1.5824(9) -0.1711(8) 0.1082(5) 0.021(2) Uani 1 1 d .
O4W O 0.8081(9) -0.2958(8) 0.3592(5) 0.023(2) Uani 1 1 d .
O5W O 0.8055(8) -0.0356(8) 0.0143(5) 0.020(2) Uani 1 1 d U
C1 C 0.4878(13) -0.0539(13) 0.4407(7) 0.017(3) Uani 1 1 d .
C2 C 0.5004(12) -0.1324(13) 0.5107(7) 0.019(3) Uani 1 1 d .
H2A H 0.5015 -0.2242 0.5188 0.023 Uiso 1 1 calc R
C3 C 0.4886(12) 0.0798(13) 0.4305(7) 0.019(3) Uani 1 1 d .
H3A H 0.4817 0.1361 0.3834 0.022 Uiso 1 1 calc R
C4 C 0.9955(12) -0.0029(11) 0.4272(6) 0.007(3) Uani 1 1 d U
C5 C 0.8799(13) 0.0049(12) 0.4711(7) 0.016(3) Uani 1 1 d U
H5A H 0.7964 0.0096 0.4517 0.019 Uiso 1 1 calc R
C6 C 1.1162(12) -0.0059(11) 0.4563(7) 0.011(3) Uani 1 1 d .
H6A H 1.1971 -0.0087 0.4266 0.014 Uiso 1 1 calc R
C7 C 1.0022(12) 0.3744(12) 0.0455(7) 0.013(3) Uani 1 1 d .
C8 C 0.8840(13) 0.4369(13) 0.0337(7) 0.018(3) Uani 1 1 d U
H8A H 0.8038 0.3949 0.0569 0.021 Uiso 1 1 calc R
C9 C 1.1212(13) 0.4395(13) 0.0115(7) 0.021(3) Uani 1 1 d .
H9A H 1.2049 0.3973 0.0200 0.025 Uiso 1 1 calc R
C10 C 1.5198(12) 0.3634(12) 0.0228(7) 0.011(3) Uani 1 1 d U
C11 C 1.5148(12) 0.4372(12) 0.0740(7) 0.015(3) Uani 1 1 d .
H11A H 1.5263 0.3959 0.1235 0.018 Uiso 1 1 calc R
C12 C 1.5072(12) 0.4279(11) -0.0515(6) 0.011(3) Uani 1 1 d U
H12A H 1.5138 0.3790 -0.0865 0.013 Uiso 1 1 calc R
C13 C 0.8302(15) -0.3743(14) 0.1767(8) 0.032(4) Uani 1 1 d .
H13A H 0.7940 -0.3497 0.1287 0.039 Uiso 1 1 calc R
H13B H 0.8205 -0.2986 0.1974 0.039 Uiso 1 1 calc R
C14 C 0.7538(16) -0.4868(15) 0.2264(8) 0.034(4) Uani 1 1 d .
H14A H 0.6571 -0.4669 0.2282 0.041 Uiso 1 1 calc R
H14B H 0.7705 -0.5657 0.2088 0.041 Uiso 1 1 calc R
C15 C 0.7507(15) -0.6238(13) 0.3485(7) 0.025(4) Uani 1 1 d .
H15A H 0.7658 -0.6990 0.3275 0.031 Uiso 1 1 calc R
H15B H 0.6542 -0.6158 0.3625 0.031 Uiso 1 1 calc R
C16 C 0.8293(14) -0.6415(14) 0.4148(8) 0.031(4) Uani 1 1 d U
H16A H 0.8214 -0.5622 0.4324 0.037 Uiso 1 1 calc R
H16B H 0.7938 -0.7155 0.4547 0.037 Uiso 1 1 calc R
C17 C 1.0539(14) -0.6567(14) 0.4463(8) 0.027(4) Uani 1 1 d .
H17A H 1.0433 -0.7326 0.4893 0.033 Uiso 1 1 calc R
H17B H 1.0348 -0.5767 0.4625 0.033 Uiso 1 1 calc R
C18 C 1.1915(13) -0.6540(14) 0.4096(8) 0.029(4) Uani 1 1 d .
H18A H 1.2571 -0.6532 0.4444 0.035 Uiso 1 1 calc R
H18B H 1.2086 -0.7323 0.3914 0.035 Uiso 1 1 calc R
C19 C 1.3312(15) -0.5260(15) 0.3079(8) 0.033(4) Uani 1 1 d U
H19A H 1.3555 -0.6063 0.2928 0.039 Uiso 1 1 calc R
H19B H 1.4011 -0.5090 0.3367 0.039 Uiso 1 1 calc R
C20 C 1.3184(14) -0.4135(13) 0.2424(7) 0.025(4) Uani 1 1 d U
H20A H 1.2767 -0.3383 0.2576 0.030 Uiso 1 1 calc R
H20B H 1.4077 -0.3877 0.2172 0.030 Uiso 1 1 calc R
C21 C 1.1901(14) -0.3467(14) 0.1377(8) 0.027(4) Uani 1 1 d .
H21A H 1.1911 -0.3755 0.0926 0.033 Uiso 1 1 calc R
H21B H 1.2511 -0.2724 0.1275 0.033 Uiso 1 1 calc R
C22 C 1.0548(13) -0.3034(13) 0.1571(8) 0.026(4) Uani 1 1 d .
H22A H 1.0522 -0.2745 0.2022 0.031 Uiso 1 1 calc R
H22B H 1.0273 -0.2293 0.1176 0.031 Uiso 1 1 calc R

loop_
_atom_site_aniso_label
_atom_site_aniso_U_11
_atom_site_aniso_U_22
_atom_site_aniso_U_33
_atom_site_aniso_U_23
_atom_site_aniso_U_13
_atom_site_aniso_U_12
U1 0.0090(3) 0.0117(3) 0.0096(3) -0.0018(2) -0.0027(2) 0.0005(2)
U2 0.0087(3) 0.0112(3) 0.0098(3) -0.0016(2) -0.0022(2) 0.0007(2)
P1 0.0083(19) 0.016(2) 0.0125(19) -0.0020(16) -0.0008(15) -0.0011(16)
P2 0.0132(19) 0.0151(19) 0.0095(18) -0.0053(15) -0.0032(15) 0.0014(15)
P3 0.0080(18) 0.0123(19) 0.0124(18) -0.0006(15) -0.0013(15) 0.0022(15)
P4 0.0090(18) 0.0115(19) 0.0063(17) 0.0002(14) -0.0022(14) -0.0009(15)
F1 0.015(4) 0.007(4) 0.017(4) 0.002(3) -0.002(3) 0.005(3)
O1 0.016(5) 0.012(5) 0.005(5) -0.001(4) 0.004(4) 0.000(4)
O2 0.010(5) 0.022(5) 0.011(5) -0.011(4) 0.004(4) -0.003(4)
O3 0.013(4) 0.012(4) 0.011(4) -0.008(3) -0.003(3) -0.004(3)
O4 0.008(5) 0.021(5) 0.018(5) -0.007(4) -0.002(4) -0.001(4)
O5 0.012(4) 0.011(4) 0.011(4) 0.005(3) -0.003(3) 0.002(3)
O6 0.021(4) 0.015(4) 0.013(4) -0.004(3) -0.005(3) 0.008(3)
O7 0.011(5) 0.015(5) 0.017(5) -0.007(4) -0.007(4) 0.007(4)
O8 0.007(5) 0.021(5) 0.012(5) -0.001(4) -0.004(4) 0.000(4)
O9 0.007(4) 0.016(4) 0.005(3) 0.001(3) 0.001(3) -0.001(3)
O10 0.019(5) 0.005(5) 0.023(5) -0.006(4) -0.008(4) 0.002(4)
O11 0.005(5) 0.013(5) 0.012(5) -0.003(4) 0.002(4) -0.006(4)
O12 0.006(4) 0.019(4) 0.010(4) 0.001(3) -0.002(3) 0.003(3)
O13 0.015(5) 0.022(6) 0.023(6) -0.013(5) -0.002(4) 0.001(4)
O14 0.005(5) 0.020(5) 0.013(5) -0.008(4) 0.001(4) 0.000(4)
O15 0.021(5) 0.011(5) 0.020(5) -0.010(4) 0.003(4) 0.003(4)
O16 0.017(5) 0.017(5) 0.008(5) 0.003(4) -0.006(4) -0.006(4)
O17 0.021(6) 0.024(6) 0.032(6) -0.003(5) -0.005(5) -0.003(5)
O18 0.021(6) 0.024(6) 0.025(6) -0.006(5) 0.008(5) 0.000(5)
O19 0.031(6) 0.015(5) 0.022(6) 0.000(4) 0.007(5) 0.002(5)
O20 0.033(7) 0.034(7) 0.017(6) -0.004(5) 0.001(5) -0.003(5)
O21 0.016(5) 0.024(6) 0.026(6) -0.006(5) -0.003(4) 0.001(4)
O1W 0.047(8) 0.037(7) 0.034(7) -0.003(5) 0.001(6) 0.000(6)
O2W 0.024(6) 0.022(6) 0.033(6) -0.013(5) 0.002(5) -0.003(5)
O3W 0.023(6) 0.019(5) 0.021(5) -0.006(4) 0.000(4) 0.001(4)
O4W 0.020(6) 0.015(5) 0.032(6) -0.003(5) -0.004(5) 0.004(4)
O5W 0.016(4) 0.021(4) 0.024(4) -0.007(3) -0.004(3) 0.008(3)
C1 0.016(8) 0.025(8) 0.011(7) -0.004(6) -0.001(6) -0.005(6)
C2 0.013(8) 0.023(8) 0.024(8) -0.011(7) 0.006(6) -0.009(6)
C3 0.013(8) 0.030(9) 0.010(7) 0.000(6) -0.001(6) 0.001(6)
C4 0.008(4) 0.008(4) 0.009(4) -0.007(4) -0.002(4) 0.002(4)
C5 0.018(5) 0.014(5) 0.016(5) -0.002(4) -0.006(4) 0.002(4)
C6 0.009(7) 0.010(7) 0.015(7) -0.005(6) 0.006(6) -0.005(5)
C7 0.010(7) 0.011(7) 0.016(7) 0.001(6) 0.001(6) -0.005(6)
C8 0.014(5) 0.022(5) 0.016(5) -0.002(4) -0.004(4) -0.002(4)
C9 0.014(8) 0.018(8) 0.027(8) 0.004(7) -0.004(6) -0.007(6)
C10 0.008(5) 0.013(5) 0.011(5) -0.004(4) -0.001(4) 0.001(4)
C11 0.016(8) 0.018(8) 0.010(7) -0.001(6) -0.005(6) 0.004(6)
C12 0.013(5) 0.011(5) 0.009(4) -0.006(4) 0.001(4) 0.003(4)
C13 0.037(10) 0.031(10) 0.029(9) -0.005(8) -0.005(8) -0.014(8)
C14 0.035(10) 0.034(10) 0.032(10) -0.008(8) 0.004(8) 0.004(8)
C15 0.035(10) 0.016(8) 0.020(8) 0.007(7) -0.010(7) -0.003(7)
C16 0.033(6) 0.027(5) 0.032(5) -0.009(4) -0.001(4) -0.006(4)
C17 0.032(9) 0.023(9) 0.023(9) 0.004(7) -0.011(7) -0.004(7)
C18 0.016(8) 0.031(9) 0.037(10) 0.003(8) -0.011(7) 0.000(7)
C19 0.031(6) 0.036(6) 0.031(6) -0.009(4) 0.002(4) -0.002(4)
C20 0.025(5) 0.025(5) 0.022(5) -0.001(4) -0.004(4) -0.004(4)
C21 0.031(10) 0.031(9) 0.024(9) -0.014(8) 0.002(7) -0.008(8)
C22 0.022(9) 0.013(8) 0.036(9) 0.006(7) -0.002(7) 0.002(7)

loop_
_atom_type_symbol
_atom_type_description
_atom_type_scat_dispersion_real
_atom_type_scat_dispersion_imag
_atom_type_scat_source
C C 0.0033 0.0016 'International Tables Vol C Tables 4.2.6.8 and 6.1.1.4'
H H 0.0000 0.0000 'International Tables Vol C Tables 4.2.6.8 and 6.1.1.4'
O O 0.0106 0.0060 'International Tables Vol C Tables 4.2.6.8 and 6.1.1.4'
F F 0.0171 0.0103 'International Tables Vol C Tables 4.2.6.8 and 6.1.1.4'
P P 0.1023 0.0942 'International Tables Vol C Tables 4.2.6.8 and 6.1.1.4'
U U -9.6767 9.6646 'International Tables Vol C Tables 4.2.6.8 and 6.1.1.4'

loop_
_geom_angle_atom_site_label_1
_geom_angle_atom_site_label_2
_geom_angle_atom_site_label_3
_geom_angle
_geom_angle_site_symmetry_1
_geom_angle_site_symmetry_3
O1 U1 O2 178.8(4) . .
O1 U1 F1 87.9(3) . 1_455
O2 U1 F1 92.3(3) . 1_455
O1 U1 O8 91.6(3) . .
O2 U1 O8 87.5(3) . .
F1 U1 O8 141.1(3) 1_455 .
O1 U1 O11 89.7(3) . .
O2 U1 O11 90.8(3) . .
F1 U1 O11 142.7(2) 1_455 .
O8 U1 O11 76.2(3) . .
O1 U1 O16 90.9(3) . 1_455
O2 U1 O16 90.3(3) . 1_455
F1 U1 O16 68.3(3) 1_455 1_455
O8 U1 O16 150.6(3) . 1_455
O11 U1 O16 74.5(3) . 1_455
O1 U1 O5 88.7(3) . .
O2 U1 O5 90.4(3) . .
F1 U1 O5 66.7(2) 1_455 .
O8 U1 O5 74.4(3) . .
O11 U1 O5 150.5(3) . .
O16 U1 O5 135.0(3) 1_455 .
O3 U2 O4 178.6(4) . .
O3 U2 O12 91.9(3) . .
O4 U2 O12 86.9(3) . .
O3 U2 F1 86.7(3) . .
O4 U2 F1 94.6(3) . .
O12 U2 F1 142.0(3) . .
O3 U2 O9 92.5(3) . .
O4 U2 O9 86.6(3) . .
O12 U2 O9 76.7(3) . .
F1 U2 O9 141.3(2) . .
O3 U2 O14 90.6(3) . .
O4 U2 O14 89.7(3) . .
O12 U2 O14 74.0(3) . .
F1 U2 O14 68.0(3) . .
O9 U2 O14 150.6(3) . .
O3 U2 O7 93.4(3) . 1_655
O4 U2 O7 87.3(3) . 1_655
O12 U2 O7 150.1(3) . 1_655
F1 U2 O7 67.7(3) . 1_655
O9 U2 O7 73.7(3) . 1_655
O14 U2 O7 135.2(3) . 1_655
O7 P1 O5 117.2(5) . .
O7 P1 O6 110.2(5) . .
O5 P1 O6 108.2(5) . .
O7 P1 C1 107.6(6) . .
O5 P1 C1 106.6(6) . .
O6 P1 C1 106.5(6) . .
O9 P2 O8 115.6(5) . .
O9 P2 O10 109.0(5) . .
O8 P2 O10 110.2(5) . .
O9 P2 C4 108.4(5) . .
O8 P2 C4 107.9(5) . .
O10 P2 C4 105.2(5) . .
O12 P3 O11 115.4(5) . .
O12 P3 O13 109.1(5) . .
O11 P3 O13 109.8(5) . .
O12 P3 C7 108.8(5) . .
O11 P3 C7 106.2(5) . .
O13 P3 C7 107.1(5) . .
O16 P4 O14 116.5(5) . .
O16 P4 O15 106.9(5) . .
O14 P4 O15 109.4(5) . .
O16 P4 C10 109.1(5) . .
O14 P4 C10 107.2(5) . .
O15 P4 C10 107.4(5) . .
U1 F1 U2 129.7(3) 1_655 .
P1 O5 U1 133.1(5) . .
P1 O7 U2 145.2(5) . 1_455
P2 O8 U1 145.3(5) . .
P2 O9 U2 146.2(5) . .
P3 O11 U1 139.6(5) . .
P3 O12 U2 152.3(5) . .
P4 O14 U2 135.9(5) . .
P4 O16 U1 145.2(5) . 1_655
C15 O17 C14 114.3(11) . .
C16 O18 C17 113.3(10) . .
C18 O19 C19 114.7(10) . .
C20 O20 C21 115.6(11) . .
C13 O21 C22 114.0(10) . .
C3 C1 C2 117.6(12) . .
C3 C1 P1 119.3(10) . .
C2 C1 P1 123.0(11) . .
C1 C2 C3 121.8(13) . 2_656
C1 C2 H2A 119.1 . .
C3 C2 H2A 119.1 2_656 .
C1 C3 C2 120.6(12) . 2_656
C1 C3 H3A 119.7 . .
C2 C3 H3A 119.7 2_656 .
C5 C4 C6 118.2(11) . .
C5 C4 P2 122.3(10) . .
C6 C4 P2 119.5(9) . .
C4 C5 C6 121.0(12) . 2_756
C4 C5 H5A 119.5 . .
C6 C5 H5A 119.5 2_756 .
C4 C6 C5 120.8(11) . 2_756
C4 C6 H6A 119.6 . .
C5 C6 H6A 119.6 2_756 .
C8 C7 C9 118.9(12) . .
C8 C7 P3 120.7(10) . .
C9 C7 P3 120.4(10) . .
C7 C8 C9 120.6(12) . 2_765
C7 C8 H8A 119.7 . .
C9 C8 H8A 119.7 2_765 .
C8 C9 C7 120.4(12) 2_765 .
C8 C9 H9A 119.8 2_765 .
C7 C9 H9A 119.8 . .
C11 C10 C12 119.2(11) . .
C11 C10 P4 119.1(9) . .
C12 C10 P4 121.7(9) . .
C12 C11 C10 119.7(11) 2_865 .
C12 C11 H11A 120.1 2_865 .
C10 C11 H11A 120.1 . .
C11 C12 C10 121.0(11) 2_865 .
C11 C12 H12A 119.5 2_865 .
C10 C12 H12A 119.5 . .
O21 C13 C14 110.0(12) . .
O21 C13 H13A 109.7 . .
C14 C13 H13A 109.7 . .
O21 C13 H13B 109.7 . .
C14 C13 H13B 109.7 . .
H13A C13 H13B 108.2 . .
O17 C14 C13 107.2(12) . .
O17 C14 H14A 110.3 . .
C13 C14 H14A 110.3 . .
O17 C14 H14B 110.3 . .
C13 C14 H14B 110.3 . .
H14A C14 H14B 108.5 . .
O17 C15 C16 106.2(11) . .
O17 C15 H15A 110.5 . .
C16 C15 H15A 110.5 . .
O17 C15 H15B 110.5 . .
C16 C15 H15B 110.5 . .
H15A C15 H15B 108.7 . .
O18 C16 C15 108.0(12) . .
O18 C16 H16A 110.1 . .
C15 C16 H16A 110.1 . .
O18 C16 H16B 110.1 . .
C15 C16 H16B 110.1 . .
H16A C16 H16B 108.4 . .
O18 C17 C18 106.8(11) . .
O18 C17 H17A 110.4 . .
C18 C17 H17A 110.4 . .
O18 C17 H17B 110.4 . .
C18 C17 H17B 110.4 . .
H17A C17 H17B 108.6 . .
O19 C18 C17 108.3(11) . .
O19 C18 H18A 110.0 . .
C17 C18 H18A 110.0 . .
O19 C18 H18B 110.0 . .
C17 C18 H18B 110.0 . .
H18A C18 H18B 108.4 . .
O19 C19 C20 106.9(12) . .
O19 C19 H19A 110.3 . .
C20 C19 H19A 110.3 . .
O19 C19 H19B 110.3 . .
C20 C19 H19B 110.3 . .
H19A C19 H19B 108.6 . .
O20 C20 C19 109.0(12) . .
O20 C20 H20A 109.9 . .
C19 C20 H20A 109.9 . .
O20 C20 H20B 109.9 . .
C19 C20 H20B 109.9 . .
H20A C20 H20B 108.3 . .
O20 C21 C22 112.7(12) . .
O20 C21 H21A 109.1 . .
C22 C21 H21A 109.1 . .
O20 C21 H21B 109.1 . .
C22 C21 H21B 109.1 . .
H21A C21 H21B 107.8 . .
O21 C22 C21 108.6(11) . .
O21 C22 H22A 110.0 . .
C21 C22 H22A 110.0 . .
O21 C22 H22B 110.0 . .
C21 C22 H22B 110.0 . .
H22A C22 H22B 108.3 . .

loop_
_geom_bond_atom_site_label_1
_geom_bond_atom_site_label_2
_geom_bond_distance
_geom_bond_site_symmetry_2
U1 O1 1.771(8) .
U1 O2 1.778(8) .
U1 F1 2.332(7) 1_455
U1 O8 2.332(8) .
U1 O11 2.360(7) .
U1 O16 2.366(8) 1_455
U1 O5 2.428(8) .
U2 O3 1.762(8) .
U2 O4 1.779(8) .
U2 O12 2.345(8) .
U2 F1 2.352(7) .
U2 O9 2.361(8) .
U2 O14 2.372(8) .
U2 O7 2.414(8) 1_655
P1 O7 1.500(8) .
P1 O5 1.508(8) .
P1 O6 1.575(9) .
P1 C1 1.779(13) .
P2 O9 1.513(8) .
P2 O8 1.523(8) .
P2 O10 1.596(8) .
P2 C4 1.786(12) .
P3 O12 1.498(8) .
P3 O11 1.515(8) .
P3 O13 1.601(9) .
P3 C7 1.803(12) .
P4 O16 1.515(9) .
P4 O14 1.524(8) .
P4 O15 1.592(9) .
P4 C10 1.780(13) .
F1 U1 2.332(7) 1_655
O7 U2 2.414(8) 1_455
O16 U1 2.366(8) 1_655
O17 C15 1.429(15) .
O17 C14 1.430(16) .
O18 C16 1.415(15) .
O18 C17 1.452(15) .
O19 C18 1.426(15) .
O19 C19 1.439(15) .
O20 C20 1.436(15) .
O20 C21 1.439(16) .
O21 C13 1.416(16) .
O21 C22 1.423(15) .
C1 C3 1.390(18) .
C1 C2 1.393(17) .
C2 C3 1.402(17) 2_656
C2 H2A 0.9500 .
C3 C2 1.402(17) 2_656
C3 H3A 0.9500 .
C4 C5 1.380(16) .
C4 C6 1.389(16) .
C5 C6 1.398(17) 2_756
C5 H5A 0.9500 .
C6 C5 1.398(17) 2_756
C6 H6A 0.9500 .
C7 C8 1.354(16) .
C7 C9 1.420(16) .
C8 C9 1.374(17) 2_765
C8 H8A 0.9500 .
C9 C8 1.374(17) 2_765
C9 H9A 0.9500 .
C10 C11 1.408(16) .
C10 C12 1.422(16) .
C11 C12 1.404(16) 2_865
C11 H11A 0.9500 .
C12 C11 1.404(16) 2_865
C12 H12A 0.9500 .
C13 C14 1.503(18) .
C13 H13A 0.9900 .
C13 H13B 0.9900 .
C14 H14A 0.9900 .
C14 H14B 0.9900 .
C15 C16 1.531(18) .
C15 H15A 0.9900 .
C15 H15B 0.9900 .
C16 H16A 0.9900 .
C16 H16B 0.9900 .
C17 C18 1.488(17) .
C17 H17A 0.9900 .
C17 H17B 0.9900 .
C18 H18A 0.9900 .
C18 H18B 0.9900 .
C19 C20 1.500(18) .
C19 H19A 0.9900 .
C19 H19B 0.9900 .
C20 H20A 0.9900 .
C20 H20B 0.9900 .
C21 C22 1.468(18) .
C21 H21A 0.9900 .
C21 H21B 0.9900 .
C22 H22A 0.9900 .
C22 H22B 0.9900 .
